data_2000656
loop_
_publ_author_name
'Vente, J. F.'
'Helmholdt, R. B.'
'IJdo, D. J. W.'

_publ_section_title
;
 Structure of Sr~2~Bi~2~O~5~ from X-ray and neutron powder diffraction
 data
;
_journal_issue 8
_journal_name_full 'Acta Crystallographica Section C'
_journal_page_first 1380
_journal_page_last 1382
_journal_paper_doi 10.1107/S0108270192000581
_journal_volume 48
_journal_year 1992
_chemical_formula_sum 'Bi2 O5 Sr2'
_chemical_formula_weight 673.20
_symmetry_cell_setting orthorhombic
_symmetry_space_group_name_Hall '-C 2c 2'
_symmetry_space_group_name_H-M 'C m c m'
_cell_angle_alpha 90
_cell_angle_beta 90
_cell_angle_gamma 90
_cell_formula_units_Z 2
_cell_length_a 3.8268(2)
_cell_length_b 14.3142(6)
_cell_length_c 6.1724(4)
_cell_volume 338.11(3)
_diffrn_radiation_probe neutron
_diffrn_radiation_type neutron
_diffrn_radiation_wavelength 2.57171(7)
_exptl_crystal_density_diffrn 6.6390(10)
_exptl_crystal_F_000 120.26
_cod_data_source_file mu0273.cif
_cod_data_source_block mu0273a
_cod_original_cell_volume 338.11(2)
_cod_database_code 2000656

loop_
_atom_site_label
_atom_site_fract_x
_atom_site_fract_y
_atom_site_fract_z
Sr .0 .18970(10) .25
Bi .0 .43780(10) .25
O1 .0 .34050(10) .4882(3)
O2 .0 .9898(4) .25

loop_
_geom_bond_atom_site_label_1
_geom_bond_atom_site_label_2
_geom_bond_distance
Sr O1 2.6120(10)
Sr O1 2.5420(10)
Sr O2 2.861(6)
Bi O1 2.025(2)
Bi O2 2.053(2)
